data_7153065
loop_
_publ_author_name
'Ye, Qun'
'Chang, Jingjing'
'Huang, Kuo-Wei'
'Dai, Gaole'
'Chi, Chunyan'

_publ_section_title
;
 TCNQ-embedded heptacene and nonacene: synthesis, characterization and
 physical properties.
;
_journal_issue 37
_journal_name_full 'Organic &amp; biomolecular chemistry'
_journal_page_first 6285
_journal_page_last 6291
_journal_paper_doi 10.1039/c3ob40796a
_journal_volume 11
_journal_year 2013
_chemical_formula_sum 'C66 H42 Cl12 N8 S2'
_chemical_formula_weight 1436.60
_chemical_name_systematic
;
?
;
_space_group_IT_number 2
_symmetry_cell_setting triclinic
_symmetry_space_group_name_Hall '-P 1'
_symmetry_space_group_name_H-M 'P -1'
_atom_sites_solution_hydrogens geom
_atom_sites_solution_primary direct
_atom_sites_solution_secondary difmap
_audit_creation_method SHELXL-97
_cell_angle_alpha 102.087(2)
_cell_angle_beta 91.163(2)
_cell_angle_gamma 105.935(2)
_cell_formula_units_Z 1
_cell_length_a 10.1259(11)
_cell_length_b 11.1866(13)
_cell_length_c 15.4918(17)
_cell_measurement_reflns_used 5068
_cell_measurement_temperature 100(2)
_cell_measurement_theta_max 27.73
_cell_measurement_theta_min 2.40
_cell_volume 1644.3(3)
_computing_cell_refinement 'Bruker SAINT'
_computing_data_collection 'Bruker APEX2'
_computing_data_reduction 'Bruker SAINT'
_computing_molecular_graphics 'Bruker SHELXTL'
_computing_publication_material 'Bruker SHELXTL'
_computing_structure_refinement 'SHELXL-97 (Sheldrick, 1997)'
_computing_structure_solution 'SHELXS-97 (Sheldrick, 1990)'
_diffrn_ambient_temperature 100(2)
_diffrn_measured_fraction_theta_full 0.999
_diffrn_measured_fraction_theta_max 0.999
_diffrn_measurement_device_type 'Bruker APEX-II CCD'
_diffrn_measurement_method '\f and \w scans'
_diffrn_radiation_monochromator graphite
_diffrn_radiation_source 'fine-focus sealed tube'
_diffrn_radiation_type MoK\a
_diffrn_radiation_wavelength 0.71073
_diffrn_reflns_av_R_equivalents 0.0391
_diffrn_reflns_av_sigmaI/netI 0.0484
_diffrn_reflns_limit_h_max 13
_diffrn_reflns_limit_h_min -13
_diffrn_reflns_limit_k_max 14
_diffrn_reflns_limit_k_min -14
_diffrn_reflns_limit_l_max 20
_diffrn_reflns_limit_l_min -20
_diffrn_reflns_number 21459
_diffrn_reflns_theta_full 27.50
_diffrn_reflns_theta_max 27.50
_diffrn_reflns_theta_min 1.35
_diffrn_standards_number 0
_exptl_absorpt_coefficient_mu 0.617
_exptl_absorpt_correction_T_max 0.8866
_exptl_absorpt_correction_T_min 0.7239
_exptl_absorpt_correction_type multi-scan
_exptl_absorpt_process_details 'Sadabs, (Sheldrick 2008)'
_exptl_crystal_colour Red
_exptl_crystal_density_diffrn 1.451
_exptl_crystal_density_meas ?
_exptl_crystal_density_method 'not measured'
_exptl_crystal_description Block
_exptl_crystal_F_000 730
_exptl_crystal_size_max 0.56
_exptl_crystal_size_mid 0.36
_exptl_crystal_size_min 0.20
_refine_diff_density_max 1.810
_refine_diff_density_min -0.463
_refine_diff_density_rms 0.109
_refine_ls_extinction_method none
_refine_ls_goodness_of_fit_ref 1.057
_refine_ls_hydrogen_treatment constr
_refine_ls_matrix_type full
_refine_ls_number_parameters 397
_refine_ls_number_reflns 7560
_refine_ls_number_restraints 0
_refine_ls_restrained_S_all 1.057
_refine_ls_R_factor_all 0.0735
_refine_ls_R_factor_gt 0.0535
_refine_ls_shift/su_max 0.001
_refine_ls_shift/su_mean 0.000
_refine_ls_structure_factor_coef Fsqd
_refine_ls_weighting_details 'calc w=1/[\s^2^(Fo^2^)+(0.0885P)^2^+1.4568P] where P=(Fo^2^+2Fc^2^)/3'
_refine_ls_weighting_scheme calc
_refine_ls_wR_factor_gt 0.1501
_refine_ls_wR_factor_ref 0.1632
_reflns_number_gt 5788
_reflns_number_total 7560
_reflns_threshold_expression >2sigma(I)
_cod_data_source_file c3ob40796a.txt
_cod_data_source_block c526
_cod_depositor_comments
;
The following automatic conversions were performed:

'_symmetry_cell_setting' value 'Triclinic' changed to 'triclinic'
according to /home/saulius/struct/CIF-dictionaries/cif_core.dic
dictionary named 'cif_core.dic' version 2.4.2 from
2011-04-26.

'_exptl_absorpt_correction_type' value 'Multi-scan'
changed to 'multi-scan' according to
/home/saulius/struct/CIF-dictionaries/cif_core.dic dictionary named
'cif_core.dic' version 2.4.2 from 2011-04-26.

Automatic conversion script
Id: cif_fix_values 1891 2012-01-12 08:04:46Z andrius 

The following automatic conversions were performed:

'_exptl_crystal_density_meas' value 'Not Measured' was changed to '?'
- the value is perceived as not measured.

Automatic conversion script
Id: cif_fix_values 3008 2015-01-20 13:52:24Z robertas 
;
_cod_original_sg_symbol_H-M P-1
_cod_database_code 7153065

loop_
_symmetry_equiv_pos_as_xyz
'x, y, z'
'-x, -y, -z'

loop_
_atom_site_label
_atom_site_type_symbol
_atom_site_fract_x
_atom_site_fract_y
_atom_site_fract_z
_atom_site_U_iso_or_equiv
_atom_site_adp_type
_atom_site_occupancy
_atom_site_symmetry_multiplicity
_atom_site_calc_flag
_atom_site_refinement_flags
S1 S 1.12318(6) 0.06599(6) 0.32180(4) 0.01598(15) Uani 1 1 d .
N1 N 0.5182(3) 0.4505(3) 0.75215(18) 0.0289(6) Uani 1 1 d .
N2 N 0.8735(3) 0.3258(3) 0.78926(17) 0.0282(6) Uani 1 1 d .
N3 N 1.1310(2) 0.4366(2) 0.37767(17) 0.0221(5) Uani 1 1 d .
N4 N 0.8282(3) 0.6342(2) 0.36606(18) 0.0251(5) Uani 1 1 d .
C1 C 1.0531(3) 0.0280(2) 0.41987(17) 0.0141(5) Uani 1 1 d .
C2 C 0.9618(3) 0.0915(2) 0.46214(17) 0.0141(5) Uani 1 1 d .
C3 C 0.9206(3) 0.1843(2) 0.42683(17) 0.0139(5) Uani 1 1 d .
H3A H 0.9537 0.2023 0.3726 0.017 Uiso 1 1 calc R
C4 C 0.8348(3) 0.2483(2) 0.46867(17) 0.0139(5) Uani 1 1 d .
C5 C 0.7901(3) 0.3454(2) 0.43464(17) 0.0137(5) Uani 1 1 d .
C6 C 0.6454(3) 0.3426(2) 0.44701(17) 0.0148(5) Uani 1 1 d .
C7 C 0.5631(3) 0.3662(3) 0.38335(18) 0.0174(5) Uani 1 1 d .
H7A H 0.6017 0.3919 0.3325 0.021 Uiso 1 1 calc R
C8 C 0.4244(3) 0.3520(3) 0.39440(19) 0.0202(6) Uani 1 1 d .
H8A H 0.3676 0.3665 0.3504 0.024 Uiso 1 1 calc R
C9 C 0.3685(3) 0.3172(3) 0.46904(19) 0.0196(6) Uani 1 1 d .
H9A H 0.2733 0.3074 0.4758 0.023 Uiso 1 1 calc R
C10 C 0.4496(3) 0.2962(2) 0.53430(18) 0.0170(5) Uani 1 1 d .
H10A H 0.4105 0.2737 0.5859 0.020 Uiso 1 1 calc R
C11 C 0.5888(3) 0.3083(2) 0.52373(18) 0.0154(5) Uani 1 1 d .
C12 C 0.6816(3) 0.2859(2) 0.58902(18) 0.0147(5) Uani 1 1 d .
C13 C 0.7807(3) 0.2202(2) 0.54961(17) 0.0146(5) Uani 1 1 d .
C14 C 0.8165(3) 0.1298(2) 0.58439(17) 0.0144(5) Uani 1 1 d .
H14A H 0.7793 0.1108 0.6374 0.017 Uiso 1 1 calc R
C15 C 0.9084(3) 0.0634(2) 0.54303(17) 0.0138(5) Uani 1 1 d .
C16 C 0.9868(3) -0.0231(3) 0.23958(18) 0.0182(5) Uani 1 1 d .
C17 C 0.9850(3) 0.0192(3) 0.1618(2) 0.0302(7) Uani 1 1 d .
H17A H 1.0527 0.0935 0.1548 0.036 Uiso 1 1 calc R
C18 C 0.8832(4) -0.0482(3) 0.0944(2) 0.0348(8) Uani 1 1 d .
H18A H 0.8827 -0.0183 0.0414 0.042 Uiso 1 1 calc R
C19 C 0.7824(3) -0.1574(3) 0.1010(2) 0.0264(6) Uani 1 1 d .
C20 C 0.7884(3) -0.1976(3) 0.1796(2) 0.0288(7) Uani 1 1 d .
H20A H 0.7211 -0.2723 0.1865 0.035 Uiso 1 1 calc R
C21 C 0.8893(3) -0.1325(3) 0.2483(2) 0.0255(6) Uani 1 1 d .
H21A H 0.8910 -0.1631 0.3010 0.031 Uiso 1 1 calc R
C22 C 0.6737(4) -0.2307(3) 0.0245(2) 0.0337(7) Uani 1 1 d .
C24 C 0.7385(5) -0.3123(5) -0.0427(3) 0.0564(12) Uani 1 1 d .
H24A H 0.7705 -0.3710 -0.0143 0.085 Uiso 1 1 calc R
H24B H 0.8169 -0.2572 -0.0650 0.085 Uiso 1 1 calc R
H24C H 0.6701 -0.3613 -0.0921 0.085 Uiso 1 1 calc R
C25 C 0.5486(4) -0.3174(4) 0.0556(2) 0.0404(8) Uani 1 1 d .
H25A H 0.5778 -0.3781 0.0833 0.061 Uiso 1 1 calc R
H25B H 0.4821 -0.3642 0.0047 0.061 Uiso 1 1 calc R
H25C H 0.5054 -0.2658 0.0987 0.061 Uiso 1 1 calc R
C23 C 0.6225(5) -0.1384(5) -0.0190(3) 0.0600(13) Uani 1 1 d .
H23A H 0.7008 -0.0810 -0.0397 0.090 Uiso 1 1 calc R
H23B H 0.5782 -0.0882 0.0243 0.090 Uiso 1 1 calc R
H23C H 0.5559 -0.1871 -0.0695 0.090 Uiso 1 1 calc R
C26 C 0.6818(3) 0.3272(2) 0.67743(18) 0.0165(5) Uani 1 1 d .
C27 C 0.5888(3) 0.3953(3) 0.71744(18) 0.0203(6) Uani 1 1 d .
C28 C 0.7888(3) 0.3233(3) 0.73913(19) 0.0197(6) Uani 1 1 d .
C29 C 0.8778(3) 0.4331(3) 0.39798(17) 0.0154(5) Uani 1 1 d .
C30 C 0.8453(3) 0.5422(3) 0.37770(18) 0.0175(5) Uani 1 1 d .
C31 C 1.0185(3) 0.4338(2) 0.38649(18) 0.0173(5) Uani 1 1 d .
C1S C 0.5665(4) 0.9879(4) 0.2513(3) 0.0451(9) Uani 1 1 d .
H1SA H 0.6070 0.9182 0.2242 0.054 Uiso 1 1 calc R
Cl1 Cl 0.56284(11) 0.99258(9) 0.36606(7) 0.0492(3) Uani 1 1 d .
Cl2 Cl 0.66886(10) 1.12809(8) 0.23064(6) 0.0414(2) Uani 1 1 d .
Cl3 Cl 0.95176(10) 0.34052(11) 0.16720(6) 0.0464(3) Uani 1 1 d .
C2S C 0.8757(3) 0.4254(3) 0.1077(2) 0.0308(7) Uani 1 1 d .
H2SA H 0.9398 0.5134 0.1154 0.037 Uiso 1 1 calc R
Cl4 Cl 0.72021(8) 0.43865(9) 0.15086(5) 0.0343(2) Uani 1 1 d .
Cl5 Cl 0.85153(10) 0.35384(10) -0.00533(6) 0.0454(2) Uani 1 1 d .
Cl6 Cl 0.39693(9) 0.94864(11) 0.20263(7) 0.0496(3) Uani 1 1 d .

loop_
_atom_site_aniso_label
_atom_site_aniso_U_11
_atom_site_aniso_U_22
_atom_site_aniso_U_33
_atom_site_aniso_U_23
_atom_site_aniso_U_13
_atom_site_aniso_U_12
S1 0.0142(3) 0.0171(3) 0.0190(3) 0.0064(2) 0.0042(2) 0.0063(2)
N1 0.0298(14) 0.0357(15) 0.0266(13) 0.0057(11) 0.0060(11) 0.0187(12)
N2 0.0273(14) 0.0343(15) 0.0240(13) 0.0034(11) -0.0021(11) 0.0129(11)
N3 0.0152(12) 0.0203(12) 0.0322(14) 0.0095(10) 0.0035(10) 0.0047(9)
N4 0.0245(13) 0.0239(13) 0.0324(14) 0.0131(11) 0.0078(11) 0.0105(10)
C1 0.0113(11) 0.0134(12) 0.0174(12) 0.0045(10) 0.0019(9) 0.0025(9)
C2 0.0112(11) 0.0122(12) 0.0184(13) 0.0026(10) -0.0002(9) 0.0032(9)
C3 0.0120(11) 0.0141(12) 0.0160(12) 0.0034(10) 0.0006(9) 0.0043(9)
C4 0.0110(11) 0.0122(12) 0.0181(13) 0.0033(10) -0.0011(9) 0.0029(9)
C5 0.0123(12) 0.0132(12) 0.0155(12) 0.0019(9) -0.0002(9) 0.0045(9)
C6 0.0129(12) 0.0127(12) 0.0191(13) 0.0021(10) 0.0013(10) 0.0055(9)
C7 0.0162(13) 0.0156(13) 0.0218(14) 0.0044(10) 0.0015(10) 0.0063(10)
C8 0.0158(13) 0.0221(14) 0.0249(14) 0.0059(11) -0.0022(11) 0.0087(11)
C9 0.0107(12) 0.0192(13) 0.0288(15) 0.0030(11) 0.0005(10) 0.0060(10)
C10 0.0153(12) 0.0140(12) 0.0227(14) 0.0038(10) 0.0037(10) 0.0056(10)
C11 0.0156(12) 0.0118(12) 0.0204(13) 0.0031(10) 0.0008(10) 0.0068(10)
C12 0.0114(11) 0.0124(12) 0.0217(13) 0.0060(10) 0.0037(10) 0.0037(9)
C13 0.0105(11) 0.0136(12) 0.0189(13) 0.0013(10) 0.0007(9) 0.0039(9)
C14 0.0118(11) 0.0141(12) 0.0169(12) 0.0027(10) 0.0016(9) 0.0034(9)
C15 0.0109(11) 0.0135(12) 0.0166(12) 0.0028(10) 0.0008(9) 0.0031(9)
C16 0.0175(13) 0.0193(13) 0.0186(13) 0.0027(11) 0.0023(10) 0.0076(11)
C17 0.0321(17) 0.0321(17) 0.0251(16) 0.0137(13) 0.0003(13) 0.0018(13)
C18 0.0399(19) 0.040(2) 0.0225(16) 0.0112(14) -0.0014(14) 0.0055(15)
C19 0.0258(15) 0.0312(16) 0.0231(15) 0.0036(12) -0.0002(12) 0.0117(13)
C20 0.0310(16) 0.0244(16) 0.0289(16) 0.0081(13) -0.0049(13) 0.0034(13)
C21 0.0296(16) 0.0230(15) 0.0241(15) 0.0087(12) -0.0033(12) 0.0058(12)
C22 0.0378(18) 0.0363(18) 0.0237(16) 0.0031(14) -0.0057(13) 0.0084(15)
C24 0.050(2) 0.068(3) 0.034(2) -0.017(2) -0.0030(18) 0.011(2)
C25 0.0317(18) 0.046(2) 0.0342(19) 0.0004(16) -0.0084(14) 0.0025(16)
C23 0.058(3) 0.058(3) 0.059(3) 0.024(2) -0.029(2) 0.002(2)
C26 0.0143(12) 0.0143(12) 0.0232(14) 0.0067(10) 0.0029(10) 0.0056(10)
C27 0.0209(14) 0.0216(14) 0.0195(13) 0.0052(11) 0.0017(11) 0.0076(11)
C28 0.0203(13) 0.0184(13) 0.0217(14) 0.0042(11) 0.0063(11) 0.0075(11)
C29 0.0139(12) 0.0162(13) 0.0171(13) 0.0037(10) 0.0011(10) 0.0057(10)
C30 0.0138(12) 0.0204(14) 0.0197(13) 0.0070(11) 0.0043(10) 0.0053(10)
C31 0.0195(14) 0.0131(12) 0.0198(13) 0.0059(10) 0.0009(10) 0.0038(10)
C1S 0.038(2) 0.037(2) 0.055(2) 0.0043(18) 0.0033(17) 0.0054(16)
Cl1 0.0534(6) 0.0364(5) 0.0428(5) 0.0106(4) -0.0016(4) -0.0127(4)
Cl2 0.0431(5) 0.0333(5) 0.0388(5) 0.0047(4) 0.0125(4) -0.0020(4)
Cl3 0.0431(5) 0.0695(7) 0.0402(5) 0.0232(5) 0.0103(4) 0.0297(5)
C2S 0.0291(16) 0.0401(19) 0.0209(15) 0.0063(13) 0.0034(12) 0.0065(14)
Cl4 0.0311(4) 0.0445(5) 0.0278(4) 0.0066(3) 0.0026(3) 0.0127(4)
Cl5 0.0423(5) 0.0629(6) 0.0232(4) 0.0015(4) 0.0038(3) 0.0081(4)
Cl6 0.0271(4) 0.0640(7) 0.0564(6) 0.0182(5) 0.0040(4) 0.0072(4)

loop_
_atom_type_symbol
_atom_type_description
_atom_type_scat_dispersion_real
_atom_type_scat_dispersion_imag
_atom_type_scat_source
C C 0.0033 0.0016 'International Tables Vol C Tables 4.2.6.8 and 6.1.1.4'
H H 0.0000 0.0000 'International Tables Vol C Tables 4.2.6.8 and 6.1.1.4'
N N 0.0061 0.0033 'International Tables Vol C Tables 4.2.6.8 and 6.1.1.4'
S S 0.1246 0.1234 'International Tables Vol C Tables 4.2.6.8 and 6.1.1.4'
Cl Cl 0.1484 0.1585 'International Tables Vol C Tables 4.2.6.8 and 6.1.1.4'

loop_
_geom_angle_atom_site_label_1
_geom_angle_atom_site_label_2
_geom_angle_atom_site_label_3
_geom_angle
_geom_angle_site_symmetry_1
_geom_angle_site_symmetry_3
C1 S1 C16 102.07(12) . .
C2 C1 C15 119.8(2) . 2_756
C2 C1 S1 120.10(19) . .
C15 C1 S1 120.06(19) 2_756 .
C1 C2 C3 121.5(2) . .
C1 C2 C15 120.0(2) . .
C3 C2 C15 118.5(2) . .
C4 C3 C2 121.7(2) . .
C4 C3 H3A 119.2 . .
C2 C3 H3A 119.2 . .
C3 C4 C13 120.0(2) . .
C3 C4 C5 123.5(2) . .
C13 C4 C5 116.5(2) . .
C29 C5 C4 122.0(2) . .
C29 C5 C6 123.4(2) . .
C4 C5 C6 114.5(2) . .
C7 C6 C11 120.0(2) . .
C7 C6 C5 121.8(2) . .
C11 C6 C5 118.2(2) . .
C8 C7 C6 119.8(3) . .
C8 C7 H7A 120.1 . .
C6 C7 H7A 120.1 . .
C9 C8 C7 120.3(2) . .
C9 C8 H8A 119.8 . .
C7 C8 H8A 119.8 . .
C8 C9 C10 120.8(2) . .
C8 C9 H9A 119.6 . .
C10 C9 H9A 119.6 . .
C9 C10 C11 119.7(2) . .
C9 C10 H10A 120.2 . .
C11 C10 H10A 120.2 . .
C10 C11 C6 119.5(2) . .
C10 C11 C12 123.2(2) . .
C6 C11 C12 117.3(2) . .
C26 C12 C13 122.2(2) . .
C26 C12 C11 123.7(2) . .
C13 C12 C11 114.1(2) . .
C14 C13 C4 119.7(2) . .
C14 C13 C12 122.4(2) . .
C4 C13 C12 117.8(2) . .
C13 C14 C15 121.5(2) . .
C13 C14 H14A 119.2 . .
C15 C14 H14A 119.2 . .
C1 C15 C14 121.2(2) 2_756 .
C1 C15 C2 120.2(2) 2_756 .
C14 C15 C2 118.6(2) . .
C21 C16 C17 119.7(3) . .
C21 C16 S1 123.6(2) . .
C17 C16 S1 116.6(2) . .
C16 C17 C18 119.3(3) . .
C16 C17 H17A 120.4 . .
C18 C17 H17A 120.4 . .
C19 C18 C17 122.7(3) . .
C19 C18 H18A 118.6 . .
C17 C18 H18A 118.6 . .
C18 C19 C20 116.4(3) . .
C18 C19 C22 121.2(3) . .
C20 C19 C22 122.4(3) . .
C19 C20 C21 122.3(3) . .
C19 C20 H20A 118.8 . .
C21 C20 H20A 118.8 . .
C16 C21 C20 119.5(3) . .
C16 C21 H21A 120.2 . .
C20 C21 H21A 120.2 . .
C24 C22 C25 108.7(3) . .
C24 C22 C19 108.0(3) . .
C25 C22 C19 111.7(3) . .
C24 C22 C23 110.1(4) . .
C25 C22 C23 107.5(3) . .
C19 C22 C23 110.7(3) . .
C22 C24 H24A 109.5 . .
C22 C24 H24B 109.5 . .
H24A C24 H24B 109.5 . .
C22 C24 H24C 109.5 . .
H24A C24 H24C 109.5 . .
H24B C24 H24C 109.5 . .
C22 C25 H25A 109.5 . .
C22 C25 H25B 109.5 . .
H25A C25 H25B 109.5 . .
C22 C25 H25C 109.5 . .
H25A C25 H25C 109.5 . .
H25B C25 H25C 109.5 . .
C22 C23 H23A 109.5 . .
C22 C23 H23B 109.5 . .
H23A C23 H23B 109.5 . .
C22 C23 H23C 109.5 . .
H23A C23 H23C 109.5 . .
H23B C23 H23C 109.5 . .
C12 C26 C27 123.2(2) . .
C12 C26 C28 122.3(2) . .
C27 C26 C28 113.8(2) . .
N1 C27 C26 177.3(3) . .
N2 C28 C26 176.9(3) . .
C5 C29 C31 122.4(2) . .
C5 C29 C30 123.7(2) . .
C31 C29 C30 113.5(2) . .
N4 C30 C29 174.7(3) . .
N3 C31 C29 178.8(3) . .
Cl2 C1S Cl6 112.1(2) . .
Cl2 C1S Cl1 112.0(2) . .
Cl6 C1S Cl1 109.6(2) . .
Cl2 C1S H1SA 107.6 . .
Cl6 C1S H1SA 107.6 . .
Cl1 C1S H1SA 107.6 . .
Cl5 C2S Cl4 111.53(18) . .
Cl5 C2S Cl3 111.0(2) . .
Cl4 C2S Cl3 110.05(17) . .
Cl5 C2S H2SA 108.1 . .
Cl4 C2S H2SA 108.1 . .
Cl3 C2S H2SA 108.1 . .

loop_
_geom_bond_atom_site_label_1
_geom_bond_atom_site_label_2
_geom_bond_distance
_geom_bond_site_symmetry_2
S1 C1 1.772(3) .
S1 C16 1.779(3) .
N1 C27 1.141(4) .
N2 C28 1.135(4) .
N3 C31 1.143(4) .
N4 C30 1.138(4) .
C1 C2 1.407(3) .
C1 C15 1.408(4) 2_756
C2 C3 1.421(3) .
C2 C15 1.435(4) .
C3 C4 1.362(4) .
C3 H3A 0.9500 .
C4 C13 1.438(4) .
C4 C5 1.471(3) .
C5 C29 1.360(4) .
C5 C6 1.474(3) .
C6 C7 1.390(4) .
C6 C11 1.409(4) .
C7 C8 1.388(4) .
C7 H7A 0.9500 .
C8 C9 1.380(4) .
C8 H8A 0.9500 .
C9 C10 1.387(4) .
C9 H9A 0.9500 .
C10 C11 1.395(4) .
C10 H10A 0.9500 .
C11 C12 1.472(4) .
C12 C26 1.350(4) .
C12 C13 1.471(3) .
C13 C14 1.365(4) .
C14 C15 1.426(3) .
C14 H14A 0.9500 .
C15 C1 1.408(4) 2_756
C16 C21 1.379(4) .
C16 C17 1.384(4) .
C17 C18 1.386(5) .
C17 H17A 0.9500 .
C18 C19 1.384(5) .
C18 H18A 0.9500 .
C19 C20 1.388(4) .
C19 C22 1.528(4) .
C20 C21 1.390(4) .
C20 H20A 0.9500 .
C21 H21A 0.9500 .
C22 C24 1.518(5) .
C22 C25 1.524(5) .
C22 C23 1.536(5) .
C24 H24A 0.9800 .
C24 H24B 0.9800 .
C24 H24C 0.9800 .
C25 H25A 0.9800 .
C25 H25B 0.9800 .
C25 H25C 0.9800 .
C23 H23A 0.9800 .
C23 H23B 0.9800 .
C23 H23C 0.9800 .
C26 C27 1.440(4) .
C26 C28 1.446(4) .
C29 C31 1.437(4) .
C29 C30 1.441(4) .
C1S Cl2 1.722(4) .
C1S Cl6 1.762(4) .
C1S Cl1 1.769(4) .
C1S H1SA 1.0000 .
Cl3 C2S 1.756(3) .
C2S Cl5 1.748(3) .
C2S Cl4 1.754(3) .
C2S H2SA 1.0000 .

loop_
_geom_torsion_atom_site_label_1
_geom_torsion_atom_site_label_2
_geom_torsion_atom_site_label_3
_geom_torsion_atom_site_label_4
_geom_torsion
_geom_torsion_site_symmetry_1
_geom_torsion_site_symmetry_4
C16 S1 C1 C2 -80.9(2) . .
C16 S1 C1 C15 100.8(2) . 2_756
C15 C1 C2 C3 180.0(2) 2_756 .
S1 C1 C2 C3 1.7(3) . .
C15 C1 C2 C15 0.2(4) 2_756 .
S1 C1 C2 C15 -178.10(19) . .
C1 C2 C3 C4 -178.4(2) . .
C15 C2 C3 C4 1.4(4) . .
C2 C3 C4 C13 -1.6(4) . .
C2 C3 C4 C5 179.7(2) . .
C3 C4 C5 C29 -40.9(4) . .
C13 C4 C5 C29 140.4(3) . .
C3 C4 C5 C6 141.5(3) . .
C13 C4 C5 C6 -37.2(3) . .
C29 C5 C6 C7 40.0(4) . .
C4 C5 C6 C7 -142.5(3) . .
C29 C5 C6 C11 -143.4(3) . .
C4 C5 C6 C11 34.2(3) . .
C11 C6 C7 C8 -2.0(4) . .
C5 C6 C7 C8 174.6(3) . .
C6 C7 C8 C9 1.3(4) . .
C7 C8 C9 C10 0.3(4) . .
C8 C9 C10 C11 -1.1(4) . .
C9 C10 C11 C6 0.4(4) . .
C9 C10 C11 C12 -179.0(3) . .
C7 C6 C11 C10 1.2(4) . .
C5 C6 C11 C10 -175.6(2) . .
C7 C6 C11 C12 -179.4(2) . .
C5 C6 C11 C12 3.9(4) . .
C10 C11 C12 C26 -42.3(4) . .
C6 C11 C12 C26 138.2(3) . .
C10 C11 C12 C13 140.9(3) . .
C6 C11 C12 C13 -38.5(3) . .
C3 C4 C13 C14 0.4(4) . .
C5 C4 C13 C14 179.2(2) . .
C3 C4 C13 C12 -176.1(2) . .
C5 C4 C13 C12 2.6(3) . .
C26 C12 C13 C14 41.8(4) . .
C11 C12 C13 C14 -141.4(3) . .
C26 C12 C13 C4 -141.8(3) . .
C11 C12 C13 C4 35.1(3) . .
C4 C13 C14 C15 1.0(4) . .
C12 C13 C14 C15 177.3(2) . .
C13 C14 C15 C1 178.8(2) . 2_756
C13 C14 C15 C2 -1.2(4) . .
C1 C2 C15 C1 -0.2(4) . 2_756
C3 C2 C15 C1 -180.0(2) . 2_756
C1 C2 C15 C14 179.7(2) . .
C3 C2 C15 C14 0.0(4) . .
C1 S1 C16 C21 -26.1(3) . .
C1 S1 C16 C17 156.8(2) . .
C21 C16 C17 C18 1.1(5) . .
S1 C16 C17 C18 178.4(3) . .
C16 C17 C18 C19 -0.2(5) . .
C17 C18 C19 C20 -0.4(5) . .
C17 C18 C19 C22 -178.7(3) . .
C18 C19 C20 C21 0.2(5) . .
C22 C19 C20 C21 178.5(3) . .
C17 C16 C21 C20 -1.3(5) . .
S1 C16 C21 C20 -178.4(2) . .
C19 C20 C21 C16 0.7(5) . .
C18 C19 C22 C24 79.7(4) . .
C20 C19 C22 C24 -98.5(4) . .
C18 C19 C22 C25 -160.8(3) . .
C20 C19 C22 C25 21.0(5) . .
C18 C19 C22 C23 -41.0(5) . .
C20 C19 C22 C23 140.8(4) . .
C13 C12 C26 C27 178.0(2) . .
C11 C12 C26 C27 1.5(4) . .
C13 C12 C26 C28 7.4(4) . .
C11 C12 C26 C28 -169.1(2) . .
C12 C26 C27 N1 -166(7) . .
C28 C26 C27 N1 5(7) . .
C12 C26 C28 N2 130(6) . .
C27 C26 C28 N2 -42(6) . .
C4 C5 C29 C31 2.7(4) . .
C6 C5 C29 C31 -179.9(2) . .
C4 C5 C29 C30 -169.1(2) . .
C6 C5 C29 C30 8.3(4) . .
C5 C29 C30 N4 120(3) . .
C31 C29 C30 N4 -52(3) . .
C5 C29 C31 N3 -145(13) . .
C30 C29 C31 N3 28(14) . .
